data_8101431
loop_
_publ_author_name
'Rabe, Susanne'
'M\"uller, Ulrich'

_publ_section_title
;
 Crystal structure of 4,5-dichloro-1,2,3-dithiazolium chloride,
 [C~2~NS~2~Cl~2~]Cl
;
_journal_coden_ASTM ZKNSFT
_journal_issue 1
_journal_name_full 'Zeitschrift f\"ur Kristallographie - New Crystal Structures'
_journal_page_first 68
_journal_page_last 68
_journal_paper_doi 10.1515/ncrs-1999-0137
_journal_volume 214
_journal_year 1999
_chemical_formula_moiety '[C~2~ N S~2~ Cl~2~]^+^Cl^-^'
_chemical_formula_structural '[C~2~ N S~2~ Cl~2~]^+^Cl^-^'
_chemical_formula_sum 'C2 Cl3 N S2'
_chemical_formula_weight 208.50
_chemical_name_systematic 4,5-dichloro-1,2,3-dithiazolium
_space_group_IT_number 19
_symmetry_cell_setting orthorhombic
_symmetry_space_group_name_Hall 'P 2ac 2ab'
_symmetry_space_group_name_H-M 'P 21 21 21'
_cell_angle_alpha 90.00
_cell_angle_beta 90.00
_cell_angle_gamma 90.00
_cell_formula_units_Z 4
_cell_length_a 5.9528(8)
_cell_length_b 10.224(3)
_cell_length_c 10.975(3)
_cell_measurement_temperature 193(2)
_cell_volume 667.7(3)
_diffrn_ambient_temperature 193(2)
_exptl_crystal_density_diffrn 2.074
_refine_ls_R_factor_obs 0.0244
_refine_ls_wR_factor_obs 0.0601
_cod_depositor_comments
;
 Updating bibliography and adding the _chemical_name_systematic data item.

 Antanas Vaitkus,
 2018-08-30

 Correcting the x coordinate of atom 'C5' by changing it from '0.2979(6)'
 to '0.1979(6)'. The change resulted in the molecule regaining proper bond
 lengths as described in the original CIF file. It should be noted that
 the original publication contains the same erroneous coordinates.

 Antanas Vaitkus,
 2018-08-30
;
_cod_database_code 8101431

loop_
_symmetry_equiv_pos_as_xyz
'x, y, z'
'-x+1/2, -y, z+1/2'
'-x, y+1/2, -z+1/2'
'x+1/2, -y+1/2, -z'

loop_
_atom_site_aniso_label
_atom_site_aniso_U_11
_atom_site_aniso_U_22
_atom_site_aniso_U_33
_atom_site_aniso_U_23
_atom_site_aniso_U_13
_atom_site_aniso_U_12
S1 0.0215(4) 0.0172(4) 0.0271(5) -0.0008(4) -0.0026(4) 0.0006(4)
S2 0.0216(4) 0.0175(4) 0.0290(5) -0.0003(4) -0.0045(4) -0.0007(4)
Cl1 0.0216(5) 0.0293(5) 0.0349(5) -0.0070(4) -0.0042(4) -0.0040(4)
Cl2 0.0427(6) 0.0174(4) 0.0459(7) 0.0025(4) -0.0012(6) -0.0069(4)
Cl3 0.0221(5) 0.0199(4) 0.0286(5) -0.0012(4) -0.0022(4) 0.0022(4)
N3 0.0292(17) 0.0140(14) 0.0289(17) 0.0012(13) -0.0002(16) 0.0001(14)
C4 0.0240(19) 0.0152(17) 0.029(2) -0.0005(17) 0.0047(18) -0.0019(15)
C5 0.0185(18) 0.0228(18) 0.0215(17) -0.0030(17) 0.0034(17) -0.0027(15)

loop_
_atom_site_label
_atom_site_type_symbol
_atom_site_fract_x
_atom_site_fract_y
_atom_site_fract_z
_atom_site_U_iso_or_equiv
_atom_site_thermal_displace_type
_atom_site_occupancy
_atom_site_calc_flag
_atom_site_refinement_flags
_atom_site_disorder_assembly
_atom_site_disorder_group
S1 S 0.27646(15) 0.16258(9) 0.32739(9) 0.0219(2) Uani 1 d . . .
S2 S 0.54681(16) 0.12542(8) 0.43498(9) 0.0227(2) Uani 1 d . . .
Cl1 Cl -0.03692(16) -0.03832(9) 0.24994(9) 0.0286(3) Uani 1 d . . .
Cl2 Cl 0.28543(18) -0.24336(9) 0.39970(10) 0.0353(3) Uani 1 d . . .
Cl3 Cl 0.51813(15) -0.08848(8) 0.09915(8) 0.0235(2) Uani 1 d . . .
N3 N 0.5117(6) -0.0304(3) 0.4470(3) 0.0241(7) Uani 1 d . . .
C4 C 0.3386(6) -0.0793(3) 0.3906(4) 0.0227(8) Uani 1 d . . .
C5 C 0.1979(6) 0.0054(4) 0.3248(3) 0.0209(8) Uani 1 d . . .

loop_
_geom_bond_atom_site_label_1
_geom_bond_atom_site_label_2
_geom_bond_distance
_geom_bond_site_symmetry_2
_geom_bond_publ_flag
S1 C5 1.674(4) . ?
S1 S2 2.032(1) . ?
S2 N3 1.611(3) . ?
Cl1 C5 1.681(4) . ?
Cl2 C4 1.709(4) . ?
N3 C4 1.301(5) . ?
C4 C5 1.405(5) . ?
Cl3 S1 2.936(1) 64503 ?
Cl3 S2 2.973(1) 64503 ?
